data_7158350
loop_
_publ_author_name
'Thomas Passia, Marco'
'Sch\"obel, Jan-Hendrik'
'Julian Lentelink, Niklas'
'Truong, Khai-Nghi'
'Rissanen, Kari'
'Bolm, Carsten'

_publ_section_title
;
 Synthesis of trifluoromethyl-substituted 1,2,6-thiadiazine 1-oxides from
 sulfonimidamides under mechanochemical conditions.
;
_journal_issue 43
_journal_name_full 'Organic &amp; biomolecular chemistry'
_journal_page_first 9470
_journal_page_last 9475
_journal_paper_doi 10.1039/d1ob01912k
_journal_volume 19
_journal_year 2021
_chemical_formula_moiety 'C11 H9 F3 N2 O S'
_chemical_formula_sum 'C11 H9 F3 N2 O S'
_chemical_formula_weight 274.26
_chemical_name_systematic 5aa
_space_group_crystal_system orthorhombic
_space_group_IT_number 61
_space_group_name_Hall '-P 2ac 2ab'
_space_group_name_H-M_alt 'P b c a'
_atom_sites_solution_hydrogens geom
_audit_creation_method SHELXL-2017/1
_audit_update_record
;
2021-09-13 deposited with the CCDC.	2021-10-20 downloaded from the CCDC.
;
_cell_angle_alpha 90
_cell_angle_beta 90
_cell_angle_gamma 90
_cell_formula_units_Z 8
_cell_length_a 8.3925(6)
_cell_length_b 11.7050(9)
_cell_length_c 23.1584(19)
_cell_measurement_reflns_used 925
_cell_measurement_temperature 120(2)
_cell_measurement_theta_max 22.0060
_cell_measurement_theta_min 2.9920
_cell_volume 2274.9(3)
_computing_cell_refinement 'CrysAlisPro 1.171.39.43c (Rigaku OD, 2018)'
_computing_data_collection 'CrysAlisPro 1.171.39.43c (Rigaku OD, 2018)'
_computing_data_reduction 'CrysAlisPro 1.171.39.43c (Rigaku OD, 2018)'
_computing_molecular_graphics 'PLATON (Spek, 2009)'
_computing_structure_refinement 'SHELXL-2017/1 (Sheldrick, 2017)'
_computing_structure_solution 'SHELXS2013 (Sheldrick, 2015)'
_diffrn_ambient_temperature 120(2)
_diffrn_detector 'CCD plate'
_diffrn_detector_type Atlas
_diffrn_measured_fraction_theta_full 1.000
_diffrn_measured_fraction_theta_max 0.996
_diffrn_measurement_device 'four-circle diffractometer'
_diffrn_measurement_device_type 'SuperNova, Dual, Cu at home/near, Atlas'
_diffrn_measurement_method '\w scans'
_diffrn_radiation_monochromator mirror
_diffrn_radiation_type MoK\a
_diffrn_radiation_wavelength 0.71073
_diffrn_reflns_av_R_equivalents 0.0857
_diffrn_reflns_av_unetI/netI 0.1404
_diffrn_reflns_Laue_measured_fraction_full 1.000
_diffrn_reflns_Laue_measured_fraction_max 0.996
_diffrn_reflns_limit_h_max 10
_diffrn_reflns_limit_h_min -10
_diffrn_reflns_limit_k_max 14
_diffrn_reflns_limit_k_min -8
_diffrn_reflns_limit_l_max 16
_diffrn_reflns_limit_l_min -28
_diffrn_reflns_number 5469
_diffrn_reflns_point_group_measured_fraction_full 1.000
_diffrn_reflns_point_group_measured_fraction_max 0.996
_diffrn_reflns_theta_full 25.242
_diffrn_reflns_theta_max 26.239
_diffrn_reflns_theta_min 2.998
_diffrn_source 'micro-focus sealed X-ray tube'
_diffrn_source_type 'SuperNova (Mo) X-ray Source'
_exptl_absorpt_coefficient_mu 0.313
_exptl_absorpt_correction_T_max 1.00000
_exptl_absorpt_correction_T_min 0.51837
_exptl_absorpt_correction_type multi-scan
_exptl_absorpt_process_details
;
CrysAlisPro 1.171.40.84a (Rigaku Oxford Diffraction, 2020)
Empirical absorption correction using spherical harmonics,
implemented in SCALE3 ABSPACK scaling algorithm.
;
_exptl_crystal_colour colourless
_exptl_crystal_density_diffrn 1.602
_exptl_crystal_description plate
_exptl_crystal_F_000 1120
_exptl_crystal_size_max 0.29
_exptl_crystal_size_mid 0.18
_exptl_crystal_size_min 0.04
_refine_diff_density_max 0.406
_refine_diff_density_min -0.384
_refine_diff_density_rms 0.090
_refine_ls_extinction_method none
_refine_ls_goodness_of_fit_ref 0.997
_refine_ls_hydrogen_treatment constr
_refine_ls_matrix_type full
_refine_ls_number_parameters 164
_refine_ls_number_reflns 2291
_refine_ls_number_restraints 0
_refine_ls_restrained_S_all 0.997
_refine_ls_R_factor_all 0.1370
_refine_ls_R_factor_gt 0.0724
_refine_ls_shift/su_max 0.000
_refine_ls_shift/su_mean 0.000
_refine_ls_structure_factor_coef Fsqd
_refine_ls_weighting_details 'w=1/[\s^2^(Fo^2^)+(0.0002P)^2^] where P=(Fo^2^+2Fc^2^)/3'
_refine_ls_weighting_scheme calc
_refine_ls_wR_factor_gt 0.0811
_refine_ls_wR_factor_ref 0.1043
_reflns_Friedel_coverage 0.000
_reflns_number_gt 1262
_reflns_number_total 2291
_reflns_threshold_expression 'I > 2\s(I)'
_cod_data_source_file d1ob01912k2.cif
_cod_data_source_block 5aa
_cod_depositor_comments 'Adding full bibliography for 7158350--7158351.cif.'
_cod_database_code 7158350
_shelx_shelxl_version_number 2017/1
_shelx_space_group_comment
;
The symmetry employed for this shelxl refinement is uniquely defined
by the following loop, which should always be used as a source of
symmetry information in preference to the above space-group names.
They are only intended as comments.
;
_shelx_estimated_absorpt_t_min 0.915
_shelx_estimated_absorpt_t_max 0.988
_oxdiff_exptl_absorpt_empirical_full_min 0.648
_oxdiff_exptl_absorpt_empirical_full_max 1.391
_oxdiff_exptl_absorpt_empirical_details
;
Empirical correction (ABSPACK) includes:
- Absorption correction using spherical harmonics
- Frame scaling
;

loop_
_space_group_symop_operation_xyz
'x, y, z'
'-x+1/2, -y, z+1/2'
'-x, y+1/2, -z+1/2'
'x+1/2, -y+1/2, -z'
'-x, -y, -z'
'x-1/2, y, -z-1/2'
'x, -y-1/2, z-1/2'
'-x-1/2, y-1/2, z'

loop_
_atom_site_label
_atom_site_type_symbol
_atom_site_fract_x
_atom_site_fract_y
_atom_site_fract_z
_atom_site_U_iso_or_equiv
_atom_site_adp_type
_atom_site_occupancy
_atom_site_site_symmetry_order
_atom_site_calc_flag
_atom_site_refinement_flags_posn
_atom_site_refinement_flags_adp
_atom_site_refinement_flags_occupancy
_atom_site_disorder_assembly
_atom_site_disorder_group
S1 S 0.66271(13) 0.79705(10) 0.36142(5) 0.0169(3) Uani 1 1 d . . . . .
F1 F 0.7937(3) 0.6004(2) 0.20261(12) 0.0306(7) Uani 1 1 d . . . . .
F2 F 0.5421(3) 0.6328(2) 0.20619(12) 0.0290(7) Uani 1 1 d . . . . .
F3 F 0.6941(3) 0.7438(2) 0.15673(11) 0.0341(8) Uani 1 1 d . . . . .
O1 O 0.5244(3) 0.8693(2) 0.36810(13) 0.0216(8) Uani 1 1 d . . . . .
N1 N 0.8241(4) 0.8717(3) 0.35889(17) 0.0181(9) Uani 1 1 d . . . . .
N2 N 0.6535(4) 0.7127(3) 0.30712(16) 0.0190(9) Uani 1 1 d . . . . .
C1 C 0.7066(5) 0.4922(4) 0.5715(2) 0.0306(13) Uani 1 1 d . . . . .
H1A H 0.776808 0.527586 0.600186 0.046 Uiso 1 1 calc R U . . .
H1B H 0.749208 0.417238 0.560631 0.046 Uiso 1 1 calc R U . . .
H1C H 0.599826 0.482839 0.587931 0.046 Uiso 1 1 calc R U . . .
C2 C 0.6974(5) 0.5678(4) 0.5184(2) 0.0231(12) Uani 1 1 d . . . . .
C3 C 0.7965(5) 0.5496(4) 0.4708(2) 0.0206(12) Uani 1 1 d . . . . .
H3 H 0.870525 0.488214 0.471554 0.025 Uiso 1 1 calc R U . . .
C4 C 0.7891(5) 0.6190(4) 0.4229(2) 0.0199(12) Uani 1 1 d . . . . .
H4 H 0.857852 0.605992 0.391006 0.024 Uiso 1 1 calc R U . . .
C5 C 0.6799(5) 0.7082(4) 0.42172(18) 0.0124(10) Uani 1 1 d . . . . .
C6 C 0.5793(5) 0.7281(3) 0.4689(2) 0.0159(11) Uani 1 1 d . . . . .
H6 H 0.505124 0.789351 0.468147 0.019 Uiso 1 1 calc R U . . .
C7 C 0.5893(5) 0.6578(4) 0.5164(2) 0.0200(12) Uani 1 1 d . . . . .
H7 H 0.521115 0.671097 0.548440 0.024 Uiso 1 1 calc R U . . .
C8 C 0.8665(5) 0.9014(4) 0.3052(2) 0.0197(11) Uani 1 1 d . . . . .
H8 H 0.943520 0.960400 0.301526 0.024 Uiso 1 1 calc R U . . .
C9 C 0.8080(5) 0.8536(4) 0.2541(2) 0.0204(12) Uani 1 1 d . . . . .
H9 H 0.832945 0.885842 0.217600 0.024 Uiso 1 1 calc R U . . .
C10 C 0.7132(5) 0.7582(4) 0.2586(2) 0.0169(11) Uani 1 1 d . . . . .
C11 C 0.6851(5) 0.6842(4) 0.2056(2) 0.0215(12) Uani 1 1 d . . . . .

loop_
_atom_site_aniso_label
_atom_site_aniso_U_11
_atom_site_aniso_U_22
_atom_site_aniso_U_33
_atom_site_aniso_U_23
_atom_site_aniso_U_13
_atom_site_aniso_U_12
S1 0.0163(6) 0.0199(6) 0.0145(7) -0.0014(6) 0.0006(5) 0.0003(5)
F1 0.0313(17) 0.0305(17) 0.0301(19) -0.0152(15) -0.0038(14) 0.0111(13)
F2 0.0190(14) 0.0441(19) 0.0238(18) -0.0131(16) -0.0003(13) -0.0072(13)
F3 0.063(2) 0.0294(17) 0.0101(15) 0.0033(14) -0.0032(15) -0.0055(14)
O1 0.0187(17) 0.027(2) 0.019(2) -0.0055(17) 0.0012(15) 0.0077(14)
N1 0.022(2) 0.012(2) 0.020(2) 0.0018(19) -0.001(2) -0.0048(17)
N2 0.018(2) 0.021(2) 0.018(2) -0.0066(19) -0.0058(18) -0.0035(17)
C1 0.040(3) 0.028(3) 0.024(3) 0.004(3) -0.006(3) -0.007(2)
C2 0.030(3) 0.019(3) 0.021(3) 0.001(2) -0.008(2) -0.011(2)
C3 0.026(3) 0.018(3) 0.018(3) 0.001(2) -0.008(2) 0.001(2)
C4 0.015(2) 0.022(3) 0.022(3) -0.002(2) 0.001(2) -0.001(2)
C5 0.013(2) 0.016(2) 0.008(2) -0.002(2) -0.004(2) -0.0063(19)
C6 0.016(2) 0.011(3) 0.020(3) -0.003(2) -0.003(2) -0.0027(19)
C7 0.021(2) 0.022(3) 0.018(3) -0.003(2) 0.010(2) -0.004(2)
C8 0.024(3) 0.014(3) 0.021(3) 0.000(2) 0.001(2) -0.002(2)
C9 0.019(3) 0.018(3) 0.024(3) 0.005(2) -0.001(2) 0.000(2)
C10 0.004(2) 0.025(3) 0.021(3) 0.000(2) 0.000(2) 0.0022(19)
C11 0.021(3) 0.024(3) 0.019(3) -0.002(2) 0.004(2) 0.007(2)

loop_
_atom_type_symbol
_atom_type_description
_atom_type_scat_dispersion_real
_atom_type_scat_dispersion_imag
_atom_type_scat_source
C C 0.0033 0.0016 'International Tables Vol C Tables 4.2.6.8 and 6.1.1.4'
H H 0.0000 0.0000 'International Tables Vol C Tables 4.2.6.8 and 6.1.1.4'
N N 0.0061 0.0033 'International Tables Vol C Tables 4.2.6.8 and 6.1.1.4'
O O 0.0106 0.0060 'International Tables Vol C Tables 4.2.6.8 and 6.1.1.4'
F F 0.0171 0.0103 'International Tables Vol C Tables 4.2.6.8 and 6.1.1.4'
S S 0.1246 0.1234 'International Tables Vol C Tables 4.2.6.8 and 6.1.1.4'

loop_
_geom_angle_atom_site_label_1
_geom_angle_atom_site_label_2
_geom_angle_atom_site_label_3
_geom_angle
_geom_angle_site_symmetry_1
_geom_angle_site_symmetry_3
_geom_angle_publ_flag
O1 S1 N2 113.97(19) . . ?
O1 S1 N1 111.20(19) . . ?
N2 S1 N1 110.3(2) . . ?
O1 S1 C5 109.2(2) . . ?
N2 S1 C5 105.4(2) . . ?
N1 S1 C5 106.4(2) . . ?
C8 N1 S1 113.4(3) . . ?
C10 N2 S1 113.3(3) . . ?
C2 C1 H1A 109.5 . . ?
C2 C1 H1B 109.5 . . ?
H1A C1 H1B 109.5 . . ?
C2 C1 H1C 109.5 . . ?
H1A C1 H1C 109.5 . . ?
H1B C1 H1C 109.5 . . ?
C7 C2 C3 118.5(5) . . ?
C7 C2 C1 120.2(5) . . ?
C3 C2 C1 121.3(4) . . ?
C4 C3 C2 121.3(4) . . ?
C4 C3 H3 119.4 . . ?
C2 C3 H3 119.4 . . ?
C3 C4 C5 119.3(5) . . ?
C3 C4 H4 120.4 . . ?
C5 C4 H4 120.4 . . ?
C4 C5 C6 120.5(4) . . ?
C4 C5 S1 121.2(4) . . ?
C6 C5 S1 118.3(3) . . ?
C7 C6 C5 119.2(4) . . ?
C7 C6 H6 120.4 . . ?
C5 C6 H6 120.4 . . ?
C6 C7 C2 121.3(5) . . ?
C6 C7 H7 119.3 . . ?
C2 C7 H7 119.3 . . ?
N1 C8 C9 126.1(4) . . ?
N1 C8 H8 117.0 . . ?
C9 C8 H8 117.0 . . ?
C10 C9 C8 117.6(5) . . ?
C10 C9 H9 121.2 . . ?
C8 C9 H9 121.2 . . ?
N2 C10 C9 127.1(5) . . ?
N2 C10 C11 113.1(4) . . ?
C9 C10 C11 119.4(4) . . ?
F3 C11 F1 107.4(4) . . ?
F3 C11 F2 107.1(4) . . ?
F1 C11 F2 106.3(4) . . ?
F3 C11 C10 112.3(4) . . ?
F1 C11 C10 110.7(4) . . ?
F2 C11 C10 112.7(4) . . ?

loop_
_geom_bond_atom_site_label_1
_geom_bond_atom_site_label_2
_geom_bond_distance
_geom_bond_site_symmetry_2
_geom_bond_publ_flag
S1 O1 1.445(3) . ?
S1 N2 1.600(4) . ?
S1 N1 1.613(3) . ?
S1 C5 1.747(4) . ?
F1 C11 1.341(5) . ?
F2 C11 1.342(5) . ?
F3 C11 1.332(5) . ?
N1 C8 1.339(5) . ?
N2 C10 1.340(5) . ?
C1 C2 1.516(6) . ?
C1 H1A 0.9800 . ?
C1 H1B 0.9800 . ?
C1 H1C 0.9800 . ?
C2 C7 1.391(6) . ?
C2 C3 1.398(6) . ?
C3 C4 1.376(6) . ?
C3 H3 0.9500 . ?
C4 C5 1.389(5) . ?
C4 H4 0.9500 . ?
C5 C6 1.400(5) . ?
C6 C7 1.376(6) . ?
C6 H6 0.9500 . ?
C7 H7 0.9500 . ?
C8 C9 1.398(6) . ?
C8 H8 0.9500 . ?
C9 C10 1.375(6) . ?
C9 H9 0.9500 . ?
C10 C11 1.521(6) . ?
